data_1521516
loop_
_publ_author_name
'Lim, W.T.'
'Heo, N.-H.'
'Park, M.'

_publ_section_title
;
 Crystal structure of xenon encapsulate within Na-A zeolite
;
_journal_name_full 'Bulletin of the Korean Chemical Society'
_journal_page_first 75
_journal_page_last 80
_journal_volume 21
_journal_year 2000
_chemical_formula_sum 'Al12 Na12 O48 Si12 Xe7'
_chemical_name_systematic '(Na12 (Al12 Si12 O48)) Xe7'
_space_group_IT_number 221
_symmetry_space_group_name_Hall '-P 4 2 3'
_symmetry_space_group_name_H-M 'P m -3 m'
_cell_angle_alpha 90
_cell_angle_beta 90
_cell_angle_gamma 90
_cell_formula_units_Z 1
_cell_length_a 12.249
_cell_length_b 12.249
_cell_length_c 12.249
_cell_volume 1837.815
_citation_journal_id_ASTM BKCSDE
_cod_data_source_file Lim_BKCSDE_2000_964.cif
_cod_data_source_block Al12Na12O48Si12Xe7
_cod_database_code 1521516

loop_
_symmetry_equiv_pos_as_xyz
x,y,z
-y,x,z
-x,-y,z
y,-x,z
x,-y,-z
y,x,-z
-x,y,-z
-y,-x,-z
z,x,y
-x,z,y
-z,-x,y
x,-z,y
z,-x,-y
x,z,-y
-z,x,-y
-x,-z,-y
y,z,x
y,-z,-x
z,y,-x
-y,z,-x
-z,-y,-x
-y,-z,x
z,-y,x
-z,y,x
-x,-y,-z
y,-x,-z
x,y,-z
-y,x,-z
-x,y,z
-y,-x,z
x,-y,z
y,x,z
-z,-x,-y
x,-z,-y
z,x,-y
-x,z,-y
-z,x,y
-x,-z,y
z,-x,y
x,z,y
-y,-z,-x
-y,z,x
-z,-y,x
y,-z,x
z,y,x
y,z,-x
-z,y,-x
z,-y,-x

loop_
_atom_site_label
_atom_site_type_symbol
_atom_site_fract_x
_atom_site_fract_y
_atom_site_fract_z
_atom_site_occupancy
_atom_site_U_iso_or_equiv
O3 O-2 0.1131 0.1131 0.3417 1 0.0
O1 O-2 0 0.2288 0.5 1 0.0
Na1 Na+1 0 0.4345 0.4345 0.25 0.0
Si1 Si+4 0 0.1834 0.3714 0.5 0.0
Na2 Na+1 0.2042 0.2042 0.2042 1 0.0
Na3 Na+1 0.213 0.213 0.5 0.0833 0.0
Xe2 Xe 0.2439 0.3765 0.4559 0.0417 0.0
O2 O-2 0 0.2913 0.2913 1 0.0
Al1 Al+3 0 0.1834 0.3714 0.5 0.0
Xe3 Xe 0.2981 0.3709 0.3709 0.0833 0.0
Xe1 Xe 0 0 0 1 0.0
Xe4 Xe 0.3071 0.3071 0.4625 0.0833 0.0
